data_1576598
loop_
_publ_author_name
'Liu, Yang'
'Xie, Zi-Yi'
'Kloene, Lennard'
'Xu, Cong-Lun'
'Tai, Jian-Peng'
'Zhu, Yu'
'Cai, Bao-Gui'
'Pan, Chongqing'
'Koenigs, Rene M.'
'Xuan, Jun'

_publ_section_title
;
 Visible light-induced 1,2-alkoxy shift of &#x3b1;-diazoacetates for Wolff
 rearrangements - access to oxyketenes.
;
_journal_issue 7
_journal_name_full 'Chemical science'
_journal_page_first 3587
_journal_page_last 3592
_journal_paper_doi 10.1039/d5sc08263c
_journal_volume 17
_journal_year 2026
_chemical_formula_moiety 'C23 H21 N O2'
_chemical_formula_sum 'C23 H21 N O2'
_chemical_formula_weight 343.41
_space_group_crystal_system triclinic
_space_group_IT_number 2
_space_group_name_Hall '-P 1'
_space_group_name_H-M_alt 'P -1'
_atom_sites_solution_hydrogens geom
_atom_sites_solution_primary dual
_audit_creation_date 2025-08-19
_audit_creation_method
;
Olex2 1.5-beta
(compiled 2025.07.13 svn.rb7424aed for OlexSys, GUI svn.r7314)
;
_audit_update_record
;
2025-10-13 deposited with the CCDC.	2025-12-19 downloaded from the CCDC.
;
_cell_angle_alpha 84.919(2)
_cell_angle_beta 71.480(3)
_cell_angle_gamma 75.360(2)
_cell_formula_units_Z 2
_cell_length_a 8.5050(3)
_cell_length_b 9.0705(2)
_cell_length_c 13.1678(4)
_cell_measurement_reflns_used 7129
_cell_measurement_temperature 293(2)
_cell_measurement_theta_max 75.4610
_cell_measurement_theta_min 3.5210
_cell_volume 931.91(5)
_computing_cell_refinement 'CrysAlisPro 1.171.43.118a (Rigaku OD, 2024)'
_computing_data_collection 'CrysAlisPro 1.171.43.118a (Rigaku OD, 2024)'
_computing_data_reduction 'CrysAlisPro 1.171.43.118a (Rigaku OD, 2024)'
_computing_molecular_graphics 'Olex2 1.5-beta (Dolomanov et al., 2009)'
_computing_publication_material 'Olex2 1.5-beta (Dolomanov et al., 2009)'
_computing_structure_refinement 'SHELXL 2018/3 (Sheldrick, 2015)'
_computing_structure_solution 'SHELXT 2014/5 (Sheldrick, 2014)'
_diffrn_ambient_temperature 293(2)
_diffrn_detector 'Hybrid Pixel Array Detector'
_diffrn_detector_area_resol_mean 10.0000
_diffrn_detector_type HyPix
_diffrn_measured_fraction_theta_full 0.995
_diffrn_measured_fraction_theta_max 0.995
_diffrn_measurement_details
;
List of Runs (angles in degrees, time in seconds):

  # Type    Start    End  Width  t~exp~   \w     \q     \k     \f   Frames
#--------------------------------------------------------------------------
  1  \w    -65.00 -34.00   0.50    0.20    -- -105.00  61.00  90.00   62
  2  \w    -23.00   5.00   0.50    0.10    --  -46.65  19.00  90.00   56
  3  \w    -20.00  24.00   0.50    0.10    --  -46.65  19.00  30.00   88
  4  \w    -71.00 -34.00   0.50    0.20    -- -105.00  61.00 -60.00   74
  5  \w    -21.00   5.00   0.50    0.10    --  -46.65  19.00-120.00   52
  6  \w    -10.00  27.00   0.50    0.10    --   46.65 -19.00   0.00   74
  7  \w    -29.00  22.00   0.50    0.10    --   46.65 -19.00-180.00  102
  8  \w    126.00 152.00   0.50    0.20    --  108.03  83.00 100.00   52
  9  \w    -22.00  43.00   0.50    0.10    --   46.65 -38.00 120.00  130
 10  \w     44.00  79.00   0.50    0.20    --  108.03-125.00  60.00   70
 11  \w     87.00 112.00   0.50    0.20    --  108.03-125.00  60.00   50
 12  \w     66.00  91.00   0.50    0.20    --  108.03-125.00   0.00   50
 13  \w     45.00  71.00   0.50    0.20    --  108.03 -95.00 -30.00   52
 14  \w     78.00 103.00   0.50    0.20    --  108.03 -95.00 -30.00   50
 15  \w     35.00  72.00   0.50    0.20    --  108.03 -83.00 -20.00   74
 16  \w     -6.00  73.00   0.50    0.10    --   46.65 -83.00 -20.00  158
 17  \w     50.00 111.00   0.50    0.20    --  108.03-125.00-150.00  122
 18  \w     81.00 107.00   0.50    0.20    --  108.03-125.00-180.00   52
 19  \w     35.00  80.00   0.50    0.20    --  108.03 -95.00-150.00   90
 20  \w     36.00  68.00   0.50    0.20    --  108.03 -61.00-180.00   64
 21  \w     78.00 104.00   0.50    0.20    --  108.03 -77.00-180.00   52
 22  \w     37.00  67.00   0.50    0.20    --  108.03 -61.00-120.00   60
 23  \w     39.00  71.00   0.50    0.20    --  108.03 -61.00  60.00   64
 24  \w     35.00  71.00   0.50    0.20    --  108.03 -61.00 120.00   72
 25  \w    140.00 172.00   0.50    0.20    --  108.03  45.00  90.00   64
 26  \w    105.00 176.00   0.50    0.20    --  108.03  61.00 120.00  142
 27  \w    116.00 176.00   0.50    0.20    --  108.03  45.00 150.00  120
 28  \w     95.00 134.00   0.50    0.20    --  108.03  45.00  90.00   78
 29  \w     99.00 173.00   0.50    0.20    --  108.03  77.00-120.00  148
 30  \w    110.00 176.00   0.50    0.20    --  108.03  61.00-180.00  132
 31  \w    -46.00  19.00   0.50    0.10    --  -46.65  83.00 100.00  130
 32  \w   -109.00 -35.00   0.50    0.20    -- -105.00 125.00  30.00  148
 33  \w    -96.00 -45.00   0.50    0.20    -- -105.00  83.00 100.00  102
 34  \w   -139.00 -92.00   0.50    0.20    -- -105.00 -30.00-120.00   94
 35  \w   -173.00-142.00   0.50    0.20    -- -105.00 -61.00-120.00   62
 36  \w   -130.00 -88.00   0.50    0.20    -- -105.00 -61.00-120.00   84
 37  \w   -119.00 -24.00   0.50    0.10    --  -46.65 -77.00 -60.00  190
 38  \w   -175.00 -89.00   0.50    0.20    -- -105.00 -30.00   0.00  172
 39  \w   -151.00-126.00   0.50    0.20    -- -105.00 -83.00 -20.00   50
 40  \w    -72.00 -46.00   0.50    0.10    --  -46.65 -38.00-150.00   52
 41  \w    -29.00  22.00   0.50    0.10    --   46.65 -19.00  60.00  102
 42  \w     94.00 119.00   0.50    0.10    --   46.65 178.00 -90.00   50
 43  \w     44.00  70.00   0.50    0.10    --   46.65 178.00 -90.00   52
 44  \w     93.00 119.00   0.50    0.10    --   46.65 178.00 120.00   52
 45  \w   -112.00 -60.00   0.50    0.20    -- -105.00 125.00  90.00  104
 46  \w   -114.00 -88.00   0.50    0.20    -- -105.00-125.00 150.00   52
 47  \w   -171.00-110.00   0.50    0.20    -- -105.00 -95.00 -90.00  122
 48  \w   -165.00-139.00   0.50    0.20    -- -105.00-125.00 150.00   52
 49  \w     79.00 105.00   0.50    0.20    --  108.03 -77.00 -60.00   52
 50  \w     43.00  69.00   0.50    0.20    --  108.03 -61.00  90.00   52
 51  \w     87.00 112.00   0.50    0.20    --  108.03-125.00 -30.00   50
 52  \w     44.00  70.00   0.50    0.20    --  108.03 -77.00 -60.00   52
 53  \w     86.00 112.00   0.50    0.20    --  108.03-125.00 120.00   52
 54  \w     86.00 112.00   0.50    0.20    --  108.03-125.00  30.00   52
 55  \w     79.00 105.00   0.50    0.20    --  108.03 -77.00 150.00   52
 56  \w     83.00 112.00   0.50    0.20    --  108.03-125.00 -60.00   58
 57  \w     35.00  62.00   0.50    0.20    --  108.03 -61.00 150.00   54
 58  \w     39.00  68.00   0.50    0.20    --  108.03-125.00 -30.00   58
 59  \w   -119.00 -23.00   0.50    0.10    --  -46.65 -77.00-180.00  192
 60  \w   -119.00 -67.00   0.50    0.10    --  -46.65 -77.00  60.00  104
;
_diffrn_measurement_device 'four-circle diffractometer'
_diffrn_measurement_device_type 'XtaLAB Synergy, Single source at home/near, HyPix'
_diffrn_measurement_method '\w scans'
_diffrn_orient_matrix_type 'CrysAlisPro convention (1999,Acta A55,543-557)'
_diffrn_orient_matrix_UB_11 -0.1019279000
_diffrn_orient_matrix_UB_12 0.0186923000
_diffrn_orient_matrix_UB_13 -0.0802650000
_diffrn_orient_matrix_UB_21 0.1413191000
_diffrn_orient_matrix_UB_22 -0.1239438000
_diffrn_orient_matrix_UB_23 -0.0710856000
_diffrn_orient_matrix_UB_31 -0.0912061000
_diffrn_orient_matrix_UB_32 -0.1229087000
_diffrn_orient_matrix_UB_33 0.0610702000
_diffrn_radiation_monochromator mirror
_diffrn_radiation_probe x-ray
_diffrn_radiation_type 'Cu K\a'
_diffrn_radiation_wavelength 1.54184
_diffrn_reflns_av_R_equivalents 0.0350
_diffrn_reflns_av_unetI/netI 0.0277
_diffrn_reflns_Laue_measured_fraction_full 0.995
_diffrn_reflns_Laue_measured_fraction_max 0.995
_diffrn_reflns_limit_h_max 9
_diffrn_reflns_limit_h_min -10
_diffrn_reflns_limit_k_max 10
_diffrn_reflns_limit_k_min -10
_diffrn_reflns_limit_l_max 15
_diffrn_reflns_limit_l_min -15
_diffrn_reflns_number 13882
_diffrn_reflns_point_group_measured_fraction_full 0.995
_diffrn_reflns_point_group_measured_fraction_max 0.995
_diffrn_reflns_theta_full 66.598
_diffrn_reflns_theta_max 66.598
_diffrn_reflns_theta_min 3.540
_diffrn_source 'micro-focus sealed X-ray tube'
_diffrn_source_type 'PhotonJet (Cu) X-ray Source'
_exptl_absorpt_coefficient_mu 0.614
_exptl_absorpt_correction_T_max 1.00000
_exptl_absorpt_correction_T_min 0.47362
_exptl_absorpt_correction_type multi-scan
_exptl_absorpt_process_details
;
CrysAlisPro 1.171.43.118a (Rigaku Oxford Diffraction, 2024)
Empirical absorption correction using spherical harmonics,
implemented in SCALE3 ABSPACK scaling algorithm.
;
_exptl_crystal_colour 'clear light colourless'
_exptl_crystal_colour_lustre clear
_exptl_crystal_colour_modifier light
_exptl_crystal_colour_primary colourless
_exptl_crystal_density_diffrn 1.224
_exptl_crystal_description block
_exptl_crystal_F_000 364
_exptl_crystal_size_max 0.23
_exptl_crystal_size_mid 0.18
_exptl_crystal_size_min 0.15
_refine_diff_density_max 0.276
_refine_diff_density_min -0.273
_refine_diff_density_rms 0.038
_refine_ls_extinction_method none
_refine_ls_goodness_of_fit_ref 1.045
_refine_ls_hydrogen_treatment constr
_refine_ls_matrix_type full
_refine_ls_number_parameters 236
_refine_ls_number_reflns 3281
_refine_ls_number_restraints 3
_refine_ls_restrained_S_all 1.046
_refine_ls_R_factor_all 0.0671
_refine_ls_R_factor_gt 0.0542
_refine_ls_shift/su_max 0.000
_refine_ls_shift/su_mean 0.000
_refine_ls_structure_factor_coef Fsqd
_refine_ls_weighting_details 'w=1/[\s^2^(Fo^2^)+(0.0877P)^2^+0.2023P] where P=(Fo^2^+2Fc^2^)/3'
_refine_ls_weighting_scheme calc
_refine_ls_wR_factor_gt 0.1537
_refine_ls_wR_factor_ref 0.1643
_reflns_Friedel_coverage 0.000
_reflns_number_gt 2572
_reflns_number_total 3281
_reflns_threshold_expression 'I > 2\s(I)'
_cod_data_source_file d5sc08263c2.cif
_cod_data_source_block ly
_cod_depositor_comments 'Adding full bibliography for 1576597--1576598.cif.'
_cod_database_code 1576598
_shelx_shelxl_version_number 2018/3
_chemical_oxdiff_formula CHON
_shelx_space_group_comment
;
The symmetry employed for this shelxl refinement is uniquely defined
by the following loop, which should always be used as a source of
symmetry information in preference to the above space-group names.
They are only intended as comments.
;
_cell_oxdiff_angle_alpha 84.919(2)
_cell_oxdiff_angle_beta 71.480(3)
_cell_oxdiff_angle_gamma 75.360(2)
_cell_oxdiff_length_a 8.5050(3)
_cell_oxdiff_length_b 9.0705(2)
_cell_oxdiff_length_c 13.1678(4)
_cell_oxdiff_measurement_reflns_used 7117
_cell_oxdiff_volume 931.90(5)
_shelx_estimated_absorpt_t_max 0.913
_shelx_estimated_absorpt_t_min 0.872
_olex2_refinement_description
;
1. Fixed Uiso
 At 1.2 times of:
  All C(H) groups, All C(H,H) groups
 At 1.5 times of:
  All C(H,H,H) groups
2. Rigid bond restraints
 C19, N1
 with sigma for 1-2 distances of 0.0008 and sigma for 1-3 distances of 0.0004
 C20, N1
 with sigma for 1-2 distances of 0.0008 and sigma for 1-3 distances of 0.0004
 C22, C23
 with sigma for 1-2 distances of 0.0008 and sigma for 1-3 distances of 0.0004
3.a Secondary CH2 refined with riding coordinates:
 C19(H19A,H19B), C21(H21A,H21B), C22(H22A,H22B)
3.b Aromatic/amide H refined with riding coordinates:
 C2(H2), C17(H17), C14(H14), C5(H5), C3(H3), C15(H15), C4(H4), C16(H16),
 C8(H8), C11(H11), C9(H9), C10(H10)
3.c Idealised Me refined as rotating group:
 C23(H23A,H23B,H23C)
;
_olex2_submission_special_instructions 'No special instructions were received'
_oxdiff_exptl_absorpt_empirical_details
;
Empirical correction (ABSPACK) includes:
- Absorption correction using spherical harmonics
- Frame scaling
;
_oxdiff_exptl_absorpt_empirical_full_max 1.949
_oxdiff_exptl_absorpt_empirical_full_min 0.666

loop_
_space_group_symop_operation_xyz
'x, y, z'
'-x, -y, -z'

loop_
_atom_site_label
_atom_site_type_symbol
_atom_site_fract_x
_atom_site_fract_y
_atom_site_fract_z
_atom_site_U_iso_or_equiv
_atom_site_adp_type
_atom_site_occupancy
_atom_site_site_symmetry_order
_atom_site_calc_flag
_atom_site_refinement_flags_posn
_atom_site_refinement_flags_adp
_atom_site_refinement_flags_occupancy
_atom_site_disorder_assembly
_atom_site_disorder_group
N1 N 0.49741(19) 0.31977(17) 0.14835(12) 0.0533(4) Uani 1 1 d . U . . .
O1 O 0.27822(18) 0.45255(19) 0.09217(13) 0.0762(5) Uani 1 1 d . . . . .
O2 O 0.31766(19) 0.72989(18) 0.13292(13) 0.0786(5) Uani 1 1 d . . . . .
C18 C 0.5561(3) 0.0364(2) 0.16947(15) 0.0552(5) Uani 1 1 d . . . . .
C1 C 0.6338(2) 0.31753(19) 0.19121(16) 0.0527(5) Uani 1 1 d . . . . .
C6 C 0.6052(3) 0.2936(2) 0.30111(16) 0.0567(5) Uani 1 1 d . . . . .
C13 C 0.5116(2) 0.0126(2) 0.28038(15) 0.0543(5) Uani 1 1 d . . . . .
C20 C 0.3928(2) 0.4513(2) 0.12959(16) 0.0580(5) Uani 1 1 d . U . . .
C2 C 0.7876(3) 0.3422(2) 0.12467(19) 0.0621(5) Uani 1 1 d . . . . .
H2 H 0.805484 0.356150 0.051403 0.074 Uiso 1 1 calc R U . . .
C7 C 0.4392(3) 0.2650(2) 0.36950(15) 0.0612(5) Uani 1 1 d . . . . .
C19 C 0.4717(3) 0.1768(2) 0.12021(17) 0.0656(6) Uani 1 1 d . U . . .
H19A H 0.514450 0.166524 0.042937 0.079 Uiso 1 1 calc R U . . .
H19B H 0.350029 0.182887 0.141952 0.079 Uiso 1 1 calc R U . . .
C12 C 0.3926(3) 0.1317(2) 0.35715(15) 0.0593(5) Uani 1 1 d . . . . .
C17 C 0.6727(3) -0.0791(3) 0.10388(17) 0.0687(6) Uani 1 1 d . . . . .
H17 H 0.705463 -0.063637 0.030098 0.082 Uiso 1 1 calc R U . . .
C14 C 0.5819(3) -0.1270(2) 0.32041(18) 0.0672(6) Uani 1 1 d . . . . .
H14 H 0.551622 -0.144126 0.394024 0.081 Uiso 1 1 calc R U . . .
C5 C 0.7361(3) 0.2975(2) 0.3424(2) 0.0712(6) Uani 1 1 d . . . . .
H5 H 0.720447 0.282100 0.415359 0.085 Uiso 1 1 calc R U . . .
C21 C 0.4285(3) 0.5966(2) 0.1556(2) 0.0705(6) Uani 1 1 d . . . . .
H21A H 0.419143 0.595259 0.230992 0.085 Uiso 1 1 calc R U . . .
H21B H 0.544994 0.599169 0.114903 0.085 Uiso 1 1 calc R U . . .
C3 C 0.9145(3) 0.3457(2) 0.1684(2) 0.0738(7) Uani 1 1 d . . . . .
H3 H 1.018014 0.363043 0.124311 0.089 Uiso 1 1 calc R U . . .
C15 C 0.6957(3) -0.2402(3) 0.2527(2) 0.0791(7) Uani 1 1 d . . . . .
H15 H 0.741283 -0.333047 0.280635 0.095 Uiso 1 1 calc R U . . .
C4 C 0.8887(3) 0.3240(2) 0.2761(2) 0.0807(8) Uani 1 1 d . . . . .
H4 H 0.974563 0.327059 0.304793 0.097 Uiso 1 1 calc R U . . .
C16 C 0.7412(3) -0.2160(3) 0.1450(2) 0.0801(7) Uani 1 1 d . . . . .
H16 H 0.818551 -0.292060 0.099173 0.096 Uiso 1 1 calc R U . . .
C8 C 0.3281(4) 0.3701(3) 0.44681(19) 0.0817(7) Uani 1 1 d . . . . .
H8 H 0.359067 0.458142 0.456039 0.098 Uiso 1 1 calc R U . . .
C11 C 0.2362(3) 0.1085(3) 0.42240(18) 0.0814(7) Uani 1 1 d . . . . .
H11 H 0.204510 0.020038 0.415152 0.098 Uiso 1 1 calc R U . . .
C9 C 0.1724(4) 0.3452(4) 0.5100(2) 0.1007(10) Uani 1 1 d . . . . .
H9 H 0.098547 0.416799 0.560633 0.121 Uiso 1 1 calc R U . . .
C10 C 0.1274(4) 0.2148(5) 0.4978(2) 0.1016(10) Uani 1 1 d . . . . .
H10 H 0.023057 0.197672 0.540413 0.122 Uiso 1 1 calc R U . . .
C23 C 0.0709(4) 0.9265(3) 0.1968(3) 0.1101(10) Uani 1 1 d . U . . .
H23A H 0.055691 0.934020 0.127208 0.165 Uiso 1 1 calc R U . . .
H23B H 0.135721 0.996974 0.201281 0.165 Uiso 1 1 calc R U . . .
H23C H -0.038662 0.950272 0.250534 0.165 Uiso 1 1 calc R U . . .
C22 C 0.1652(4) 0.7662(3) 0.2149(3) 0.1038(9) Uani 1 1 d . U . . .
H22A H 0.187349 0.759410 0.283226 0.125 Uiso 1 1 calc R U . . .
H22B H 0.096428 0.695181 0.216051 0.125 Uiso 1 1 calc R U . . .

loop_
_atom_site_aniso_label
_atom_site_aniso_U_11
_atom_site_aniso_U_22
_atom_site_aniso_U_33
_atom_site_aniso_U_23
_atom_site_aniso_U_13
_atom_site_aniso_U_12
N1 0.0555(9) 0.0586(8) 0.0587(9) 0.0107(7) -0.0307(7) -0.0235(6)
O1 0.0614(9) 0.0903(11) 0.0938(11) 0.0184(8) -0.0465(8) -0.0253(8)
O2 0.0642(9) 0.0750(10) 0.0837(10) 0.0109(8) -0.0159(8) -0.0066(7)
C18 0.0656(12) 0.0575(10) 0.0562(11) 0.0015(8) -0.0264(9) -0.0293(9)
C1 0.0566(11) 0.0448(9) 0.0684(12) 0.0025(8) -0.0355(9) -0.0129(8)
C6 0.0662(12) 0.0431(9) 0.0694(12) -0.0074(8) -0.0372(10) -0.0047(8)
C13 0.0609(11) 0.0544(10) 0.0557(11) 0.0041(8) -0.0239(9) -0.0218(8)
C20 0.0482(10) 0.0695(11) 0.0618(11) 0.0116(9) -0.0249(9) -0.0175(8)
C2 0.0573(12) 0.0536(10) 0.0847(14) 0.0066(9) -0.0340(10) -0.0166(9)
C7 0.0724(13) 0.0599(11) 0.0526(11) -0.0029(8) -0.0326(10) 0.0004(9)
C19 0.0879(15) 0.0691(11) 0.0627(12) 0.0115(9) -0.0434(11) -0.0373(11)
C12 0.0623(12) 0.0677(12) 0.0491(10) 0.0045(9) -0.0233(9) -0.0112(9)
C17 0.0793(14) 0.0778(14) 0.0599(12) -0.0117(10) -0.0199(11) -0.0358(12)
C14 0.0822(15) 0.0590(12) 0.0691(13) 0.0083(10) -0.0323(11) -0.0237(11)
C5 0.0878(16) 0.0564(11) 0.0850(15) -0.0129(10) -0.0565(13) -0.0018(11)
C21 0.0613(12) 0.0628(12) 0.0915(16) 0.0036(11) -0.0349(12) -0.0089(10)
C3 0.0580(12) 0.0560(12) 0.121(2) 0.0003(12) -0.0463(13) -0.0129(9)
C15 0.0932(17) 0.0527(12) 0.1009(19) -0.0014(11) -0.0437(15) -0.0157(11)
C4 0.0780(16) 0.0598(12) 0.130(2) -0.0146(13) -0.0705(16) -0.0066(11)
C16 0.0822(16) 0.0667(14) 0.0958(18) -0.0251(13) -0.0273(14) -0.0172(12)
C8 0.0968(19) 0.0754(14) 0.0656(14) -0.0138(11) -0.0375(14) 0.0127(13)
C11 0.0753(15) 0.1064(19) 0.0617(13) 0.0077(12) -0.0206(12) -0.0236(14)
C9 0.090(2) 0.122(2) 0.0624(15) -0.0204(15) -0.0231(14) 0.0298(18)
C10 0.0723(17) 0.148(3) 0.0628(15) -0.0015(17) -0.0102(13) -0.0019(18)
C23 0.0721(17) 0.0798(14) 0.159(3) -0.0149(17) -0.0126(17) -0.0081(12)
C22 0.0771(17) 0.0870(15) 0.114(2) -0.0107(15) 0.0070(16) -0.0042(13)

loop_
_atom_type_symbol
_atom_type_description
_atom_type_scat_dispersion_real
_atom_type_scat_dispersion_imag
_atom_type_scat_source
C C 0.0181 0.0091 'International Tables Vol C Tables 4.2.6.8 and 6.1.1.4'
H H 0.0000 0.0000 'International Tables Vol C Tables 4.2.6.8 and 6.1.1.4'
N N 0.0311 0.0180 'International Tables Vol C Tables 4.2.6.8 and 6.1.1.4'
O O 0.0492 0.0322 'International Tables Vol C Tables 4.2.6.8 and 6.1.1.4'

loop_
_geom_angle_atom_site_label_1
_geom_angle_atom_site_label_2
_geom_angle_atom_site_label_3
_geom_angle
_geom_angle_site_symmetry_1
_geom_angle_site_symmetry_3
_geom_angle_publ_flag
C1 N1 C19 120.08(15) . . ?
C20 N1 C1 122.08(15) . . ?
C20 N1 C19 117.81(15) . . ?
C22 O2 C21 112.06(19) . . ?
C13 C18 C19 122.03(19) . . ?
C17 C18 C13 118.32(19) . . ?
C17 C18 C19 119.47(18) . . ?
C6 C1 N1 118.33(17) . . ?
C2 C1 N1 120.25(17) . . ?
C2 C1 C6 121.40(17) . . ?
C1 C6 C7 119.72(16) . . ?
C5 C6 C1 117.8(2) . . ?
C5 C6 C7 122.47(19) . . ?
C18 C13 C12 122.21(17) . . ?
C14 C13 C18 119.06(19) . . ?
C14 C13 C12 118.73(18) . . ?
N1 C20 C21 116.05(15) . . ?
O1 C20 N1 121.77(19) . . ?
O1 C20 C21 122.17(18) . . ?
C1 C2 H2 120.4 . . ?
C3 C2 C1 119.2(2) . . ?
C3 C2 H2 120.4 . . ?
C12 C7 C6 120.29(17) . . ?
C8 C7 C6 120.5(2) . . ?
C8 C7 C12 119.2(2) . . ?
N1 C19 C18 114.94(15) . . ?
N1 C19 H19A 108.5 . . ?
N1 C19 H19B 108.5 . . ?
C18 C19 H19A 108.5 . . ?
C18 C19 H19B 108.5 . . ?
H19A C19 H19B 107.5 . . ?
C7 C12 C13 120.90(18) . . ?
C11 C12 C13 120.2(2) . . ?
C11 C12 C7 118.8(2) . . ?
C18 C17 H17 119.1 . . ?
C16 C17 C18 121.7(2) . . ?
C16 C17 H17 119.1 . . ?
C13 C14 H14 119.5 . . ?
C15 C14 C13 121.0(2) . . ?
C15 C14 H14 119.5 . . ?
C6 C5 H5 119.7 . . ?
C4 C5 C6 120.7(2) . . ?
C4 C5 H5 119.7 . . ?
O2 C21 C20 113.62(17) . . ?
O2 C21 H21A 108.8 . . ?
O2 C21 H21B 108.8 . . ?
C20 C21 H21A 108.8 . . ?
C20 C21 H21B 108.8 . . ?
H21A C21 H21B 107.7 . . ?
C2 C3 H3 119.8 . . ?
C4 C3 C2 120.4(2) . . ?
C4 C3 H3 119.8 . . ?
C14 C15 H15 120.1 . . ?
C16 C15 C14 119.9(2) . . ?
C16 C15 H15 120.1 . . ?
C5 C4 H4 119.8 . . ?
C3 C4 C5 120.49(19) . . ?
C3 C4 H4 119.8 . . ?
C17 C16 H16 120.0 . . ?
C15 C16 C17 120.0(2) . . ?
C15 C16 H16 120.0 . . ?
C7 C8 H8 119.6 . . ?
C9 C8 C7 120.8(3) . . ?
C9 C8 H8 119.6 . . ?
C12 C11 H11 119.5 . . ?
C10 C11 C12 121.0(3) . . ?
C10 C11 H11 119.5 . . ?
C8 C9 H9 120.1 . . ?
C10 C9 C8 119.8(2) . . ?
C10 C9 H9 120.1 . . ?
C11 C10 H10 119.8 . . ?
C9 C10 C11 120.3(3) . . ?
C9 C10 H10 119.8 . . ?
H23A C23 H23B 109.5 . . ?
H23A C23 H23C 109.5 . . ?
H23B C23 H23C 109.5 . . ?
C22 C23 H23A 109.5 . . ?
C22 C23 H23B 109.5 . . ?
C22 C23 H23C 109.5 . . ?
O2 C22 C23 108.8(2) . . ?
O2 C22 H22A 109.9 . . ?
O2 C22 H22B 109.9 . . ?
C23 C22 H22A 109.9 . . ?
C23 C22 H22B 109.9 . . ?
H22A C22 H22B 108.3 . . ?

loop_
_geom_bond_atom_site_label_1
_geom_bond_atom_site_label_2
_geom_bond_distance
_geom_bond_site_symmetry_2
_geom_bond_publ_flag
N1 C1 1.438(2) . ?
N1 C20 1.352(2) . ?
N1 C19 1.465(2) . ?
O1 C20 1.221(2) . ?
O2 C21 1.406(2) . ?
O2 C22 1.383(3) . ?
C18 C13 1.399(3) . ?
C18 C19 1.498(3) . ?
C18 C17 1.385(3) . ?
C1 C6 1.396(3) . ?
C1 C2 1.384(3) . ?
C6 C7 1.485(3) . ?
C6 C5 1.395(3) . ?
C13 C12 1.484(3) . ?
C13 C14 1.392(3) . ?
C20 C21 1.515(3) . ?
C2 H2 0.9300 . ?
C2 C3 1.383(3) . ?
C7 C12 1.402(3) . ?
C7 C8 1.394(3) . ?
C19 H19A 0.9700 . ?
C19 H19B 0.9700 . ?
C12 C11 1.391(3) . ?
C17 H17 0.9300 . ?
C17 C16 1.375(3) . ?
C14 H14 0.9300 . ?
C14 C15 1.377(3) . ?
C5 H5 0.9300 . ?
C5 C4 1.380(4) . ?
C21 H21A 0.9700 . ?
C21 H21B 0.9700 . ?
C3 H3 0.9300 . ?
C3 C4 1.369(4) . ?
C15 H15 0.9300 . ?
C15 C16 1.360(4) . ?
C4 H4 0.9300 . ?
C16 H16 0.9300 . ?
C8 H8 0.9300 . ?
C8 C9 1.384(4) . ?
C11 H11 0.9300 . ?
C11 C10 1.380(4) . ?
C9 H9 0.9300 . ?
C9 C10 1.369(5) . ?
C10 H10 0.9300 . ?
C23 H23A 0.9600 . ?
C23 H23B 0.9600 . ?
C23 H23C 0.9600 . ?
C23 C22 1.511(4) . ?
C22 H22A 0.9700 . ?
C22 H22B 0.9700 . ?

loop_
_geom_torsion_atom_site_label_1
_geom_torsion_atom_site_label_2
_geom_torsion_atom_site_label_3
_geom_torsion_atom_site_label_4
_geom_torsion
_geom_torsion_site_symmetry_1
_geom_torsion_site_symmetry_2
_geom_torsion_site_symmetry_3
_geom_torsion_site_symmetry_4
_geom_torsion_publ_flag
N1 C1 C6 C7 2.5(2) . . . . ?
N1 C1 C6 C5 -177.57(16) . . . . ?
N1 C1 C2 C3 177.35(17) . . . . ?
N1 C20 C21 O2 179.04(17) . . . . ?
O1 C20 C21 O2 0.3(3) . . . . ?
C18 C13 C12 C7 -68.1(2) . . . . ?
C18 C13 C12 C11 115.5(2) . . . . ?
C18 C13 C14 C15 0.9(3) . . . . ?
C18 C17 C16 C15 -0.5(3) . . . . ?
C1 N1 C20 O1 179.24(18) . . . . ?
C1 N1 C20 C21 0.5(3) . . . . ?
C1 N1 C19 C18 18.1(3) . . . . ?
C1 C6 C7 C12 66.3(2) . . . . ?
C1 C6 C7 C8 -113.9(2) . . . . ?
C1 C6 C5 C4 -0.1(3) . . . . ?
C1 C2 C3 C4 0.5(3) . . . . ?
C6 C1 C2 C3 -1.1(3) . . . . ?
C6 C7 C12 C13 3.6(3) . . . . ?
C6 C7 C12 C11 -179.94(18) . . . . ?
C6 C7 C8 C9 179.3(2) . . . . ?
C6 C5 C4 C3 -0.5(3) . . . . ?
C13 C18 C19 N1 62.9(2) . . . . ?
C13 C18 C17 C16 1.6(3) . . . . ?
C13 C12 C11 C10 176.9(2) . . . . ?
C13 C14 C15 C16 0.2(3) . . . . ?
C20 N1 C1 C6 97.4(2) . . . . ?
C20 N1 C1 C2 -81.1(2) . . . . ?
C20 N1 C19 C18 -163.86(18) . . . . ?
C2 C1 C6 C7 -179.01(17) . . . . ?
C2 C1 C6 C5 0.9(3) . . . . ?
C2 C3 C4 C5 0.3(3) . . . . ?
C7 C6 C5 C4 179.83(18) . . . . ?
C7 C12 C11 C10 0.4(3) . . . . ?
C7 C8 C9 C10 0.9(4) . . . . ?
C19 N1 C1 C6 -84.6(2) . . . . ?
C19 N1 C1 C2 96.8(2) . . . . ?
C19 N1 C20 O1 1.2(3) . . . . ?
C19 N1 C20 C21 -177.55(18) . . . . ?
C19 C18 C13 C12 -7.2(3) . . . . ?
C19 C18 C13 C14 173.30(17) . . . . ?
C19 C18 C17 C16 -173.58(18) . . . . ?
C12 C13 C14 C15 -178.6(2) . . . . ?
C12 C7 C8 C9 -0.9(3) . . . . ?
C12 C11 C10 C9 -0.4(4) . . . . ?
C17 C18 C13 C12 177.75(17) . . . . ?
C17 C18 C13 C14 -1.7(3) . . . . ?
C17 C18 C19 N1 -122.1(2) . . . . ?
C14 C13 C12 C7 111.4(2) . . . . ?
C14 C13 C12 C11 -65.0(3) . . . . ?
C14 C15 C16 C17 -0.4(3) . . . . ?
C5 C6 C7 C12 -113.7(2) . . . . ?
C5 C6 C7 C8 66.2(3) . . . . ?
C21 O2 C22 C23 167.3(2) . . . . ?
C8 C7 C12 C13 -176.28(18) . . . . ?
C8 C7 C12 C11 0.2(3) . . . . ?
C8 C9 C10 C11 -0.3(4) . . . . ?
C22 O2 C21 C20 83.1(3) . . . . ?
